data_2108284
loop_
_publ_author_name
'Makal, Anna'

_publ_section_title
;
 Triethylphosphine as a molecular gear --- phase transitions in
 ferrocenyl--acetylide--gold(I)
;
_journal_issue 5
_journal_name_full 'Acta Crystallographica Section B'
_journal_page_first
;
;
_journal_paper_doi 10.1107/S2052520618010399
_journal_volume 74
_journal_year 2018
_chemical_formula_moiety 'C18 H24 Au Fe P'
_chemical_formula_sum 'C18 H24 Au Fe P'
_chemical_formula_weight 524.16
_chemical_name_systematic
;
 ?
;
_space_group_crystal_system orthorhombic
_space_group_IT_number 61
_space_group_name_Hall '-P 2ac 2ab'
_space_group_name_H-M_alt 'P b c a'
_symmetry_space_group_name_Hall '-P 2ac 2ab'
_symmetry_space_group_name_H-M 'P b c a'
_atom_sites_solution_hydrogens geom
_atom_sites_solution_primary direct
_audit_creation_date 2018-03-19
_audit_creation_method
;
Olex2 1.2
(compiled Aug 10 2017 17:44:14 for OlexSys, GUI svn.r5381)
;
_cell_angle_alpha 90
_cell_angle_beta 90
_cell_angle_gamma 90
_cell_formula_units_Z 8
_cell_length_a 14.0011(19)
_cell_length_b 11.6244(16)
_cell_length_c 21.893(3)
_cell_measurement_reflns_used 9928
_cell_measurement_temperature 200.0(2)
_cell_measurement_theta_max 28.172
_cell_measurement_theta_min 2.465
_cell_volume 3563.2(8)
_computing_cell_refinement 'SAINT v8.34A (Bruker, 2013)'
_computing_data_collection 'APEX2 v2012.4-3 (Bruker AXS)'
_computing_data_reduction 'SAINT v8.34A (Bruker, 2013)'
_computing_molecular_graphics 'Olex2 (Dolomanov et al., 2009)'
_computing_publication_material 'Olex2 (Dolomanov et al., 2009)'
_computing_structure_refinement 'ShelXL (Sheldrick, 2015)'
_computing_structure_solution 'ShelXS (Sheldrick, 2008)'
_diffrn_ambient_temperature 200.0(2)
_diffrn_detector 'Bruker APEX2 area detector'
_diffrn_detector_area_resol_mean 7.9
_diffrn_detector_type 'CCD area detector'
_diffrn_measured_fraction_theta_full 1.000
_diffrn_measured_fraction_theta_max 0.991
_diffrn_measurement_device 'four-circle diffractometer'
_diffrn_measurement_device_type 'Bruker APEX-II CCD'
_diffrn_measurement_method '\f and \w scans'
_diffrn_radiation_collimation 'focusing mirrors'
_diffrn_radiation_monochromator 'mirror optics'
_diffrn_radiation_probe x-ray
_diffrn_radiation_type MoK\a
_diffrn_radiation_wavelength 0.71073
_diffrn_reflns_av_R_equivalents 0.0408
_diffrn_reflns_av_unetI/netI 0.0309
_diffrn_reflns_Laue_measured_fraction_full 1.000
_diffrn_reflns_Laue_measured_fraction_max 0.991
_diffrn_reflns_limit_h_max 18
_diffrn_reflns_limit_h_min -19
_diffrn_reflns_limit_k_max 16
_diffrn_reflns_limit_k_min -11
_diffrn_reflns_limit_l_max 30
_diffrn_reflns_limit_l_min -30
_diffrn_reflns_number 27588
_diffrn_reflns_point_group_measured_fraction_full 1.000
_diffrn_reflns_point_group_measured_fraction_max 0.991
_diffrn_reflns_theta_full 25.242
_diffrn_reflns_theta_max 29.761
_diffrn_reflns_theta_min 1.860
_diffrn_source 'rotating anode X-ray tube'
_diffrn_source_type 'Bruker TXS'
_diffrn_standards_number 0
_exptl_absorpt_coefficient_mu 9.120
_exptl_absorpt_correction_T_max 0.5521
_exptl_absorpt_correction_T_min 0.2852
_exptl_absorpt_correction_type multi-scan
_exptl_absorpt_process_details
;
SADABS-2012/1 (Bruker,2012) was used for absorption correction.
wR2(int) was 0.1149 before and 0.0801 after correction.
The Ratio of minimum to maximum transmission is 0.5166.
The \l/2 correction factor is 0.0015.
;
_exptl_crystal_colour 'clear reddish brown'
_exptl_crystal_colour_lustre clear
_exptl_crystal_colour_modifier reddish
_exptl_crystal_colour_primary brown
_exptl_crystal_density_diffrn 1.954
_exptl_crystal_description block
_exptl_crystal_F_000 2016
_exptl_crystal_size_max 0.213
_exptl_crystal_size_mid 0.168
_exptl_crystal_size_min 0.124
_refine_diff_density_max 0.742
_refine_diff_density_min -0.714
_refine_diff_density_rms 0.115
_refine_ls_extinction_method none
_refine_ls_goodness_of_fit_ref 1.018
_refine_ls_hydrogen_treatment constr
_refine_ls_matrix_type full
_refine_ls_number_parameters 193
_refine_ls_number_reflns 5048
_refine_ls_number_restraints 0
_refine_ls_restrained_S_all 1.018
_refine_ls_R_factor_all 0.0385
_refine_ls_R_factor_gt 0.0224
_refine_ls_shift/su_max 0.001
_refine_ls_shift/su_mean 0.000
_refine_ls_structure_factor_coef Fsqd
_refine_ls_weighting_details
;
 w=1/[\s^2^(Fo^2^)+(0.0160P)^2^+1.8511P]
 where P=(Fo^2^+2Fc^2^)/3
;
_refine_ls_weighting_scheme calc
_refine_ls_wR_factor_gt 0.0425
_refine_ls_wR_factor_ref 0.0471
_reflns_Friedel_coverage 0.000
_reflns_number_gt 3964
_reflns_number_total 5048
_reflns_threshold_expression 'I > 2\s(I)'
_cod_data_source_file um5013sup1.cif
_cod_data_source_block 1-200k
_cod_original_cell_volume 3563.3(8)
_cod_database_code 2108284
_shelxl_version_number 2013-2
_shelx_space_group_comment
;
The symmetry employed for this shelxl refinement is uniquely defined
by the following loop, which should always be used as a source of
symmetry information in preference to the above space-group names.
They are only intended as comments.
;
_shelx_estimated_absorpt_t_max 0.398
_shelx_estimated_absorpt_t_min 0.247
_olex2_refinement_description
;
1. Fixed Uiso
 At 1.2 times of:
  All C(H) groups, All C(H,H) groups
 At 1.5 times of:
  All C(H,H,H) groups
2.a Secondary CH2 refined with riding coordinates:
 C13(H13A,H13B), C15(H15A,H15B), C17(H17A,H17B)
2.b Aromatic/amide H refined with riding coordinates:
 C2(H2), C3(H3), C4(H4), C5(H5), C6(H6), C7(H7), C8(H8), C9(H9), C10(H10)
2.c Idealised Me refined as rotating group:
 C14(H14A,H14B,H14C), C16(H16A,H16B,H16C), C18(H18A,H18B,H18C)
;
_olex2_exptl_crystal_mounting_method 'Paratone N'
_olex2_submission_special_instructions 'No special instructions were received'

loop_
_space_group_symop_operation_xyz
'x, y, z'
'-x+1/2, -y, z+1/2'
'x+1/2, -y+1/2, -z'
'-x, y+1/2, -z+1/2'
'-x, -y, -z'
'x-1/2, y, -z-1/2'
'-x-1/2, y-1/2, z'
'x, -y-1/2, z-1/2'

loop_
_atom_site_label
_atom_site_type_symbol
_atom_site_fract_x
_atom_site_fract_y
_atom_site_fract_z
_atom_site_U_iso_or_equiv
_atom_site_adp_type
_atom_site_occupancy
_atom_site_site_symmetry_order
_atom_site_calc_flag
_atom_site_refinement_flags_posn
Au1 Au 0.44772(2) 0.29652(2) 0.34609(2) 0.02543(4) Uani 1 1 d .
Fe1 Fe 0.30636(3) -0.12974(3) 0.48724(2) 0.02303(9) Uani 1 1 d .
P1 P 0.49872(5) 0.46111(6) 0.29991(3) 0.02197(15) Uani 1 1 d .
C1 C 0.39035(19) -0.0717(2) 0.41695(12) 0.0244(6) Uani 1 1 d .
C2 C 0.4462(2) -0.1338(3) 0.46101(14) 0.0288(6) Uani 1 1 d .
H2 H 0.4991 -0.1044 0.4832 0.035 Uiso 1 1 calc R
C3 C 0.4082(2) -0.2472(3) 0.46552(15) 0.0308(7) Uani 1 1 d .
H3 H 0.4316 -0.3065 0.4914 0.037 Uiso 1 1 calc R
C4 C 0.3298(2) -0.2566(3) 0.42502(14) 0.0306(7) Uani 1 1 d .
H4 H 0.2917 -0.3232 0.4189 0.037 Uiso 1 1 calc R
C5 C 0.3183(2) -0.1495(3) 0.39526(13) 0.0274(6) Uani 1 1 d .
H5 H 0.2707 -0.1320 0.3658 0.033 Uiso 1 1 calc R
C6 C 0.2508(3) 0.0097(3) 0.53059(16) 0.0456(9) Uani 1 1 d .
H6 H 0.2648 0.0880 0.5220 0.055 Uiso 1 1 calc R
C7 C 0.3003(3) -0.0613(3) 0.57240(15) 0.0503(10) Uani 1 1 d .
H7 H 0.3535 -0.0398 0.5968 0.060 Uiso 1 1 calc R
C8 C 0.2551(3) -0.1715(3) 0.57107(15) 0.0445(9) Uani 1 1 d .
H8 H 0.2728 -0.2367 0.5947 0.053 Uiso 1 1 calc R
C9 C 0.1804(2) -0.1664(3) 0.52899(16) 0.0425(9) Uani 1 1 d .
H9 H 0.1387 -0.2280 0.5190 0.051 Uiso 1 1 calc R
C10 C 0.1771(2) -0.0554(3) 0.50383(17) 0.0456(9) Uani 1 1 d .
H10 H 0.1330 -0.0290 0.4740 0.055 Uiso 1 1 calc R
C11 C 0.4033(2) 0.0452(3) 0.39855(13) 0.0277(6) Uani 1 1 d .
C12 C 0.4154(2) 0.1433(3) 0.38151(14) 0.0300(7) Uani 1 1 d .
C13 C 0.4167(2) 0.5266(3) 0.24534(13) 0.0294(7) Uani 1 1 d .
H13A H 0.4515 0.5853 0.2213 0.035 Uiso 1 1 calc R
H13B H 0.3940 0.4668 0.2166 0.035 Uiso 1 1 calc R
C14 C 0.3307(2) 0.5830(3) 0.27576(16) 0.0379(8) Uani 1 1 d .
H14A H 0.2865 0.6107 0.2443 0.057 Uiso 1 1 calc GR
H14B H 0.3522 0.6478 0.3008 0.057 Uiso 1 1 calc GR
H14C H 0.2981 0.5265 0.3017 0.057 Uiso 1 1 calc GR
C15 C 0.5316(2) 0.5757(3) 0.35231(13) 0.0290(7) Uani 1 1 d .
H15A H 0.4750 0.5947 0.3776 0.035 Uiso 1 1 calc R
H15B H 0.5816 0.5461 0.3802 0.035 Uiso 1 1 calc R
C16 C 0.5681(2) 0.6865(3) 0.32326(16) 0.0358(7) Uani 1 1 d .
H16A H 0.5213 0.7146 0.2935 0.054 Uiso 1 1 calc GR
H16B H 0.6289 0.6715 0.3025 0.054 Uiso 1 1 calc GR
H16C H 0.5777 0.7448 0.3550 0.054 Uiso 1 1 calc GR
C17 C 0.60457(19) 0.4319(3) 0.25423(13) 0.0261(6) Uani 1 1 d .
H17A H 0.5868 0.3809 0.2198 0.031 Uiso 1 1 calc R
H17B H 0.6283 0.5051 0.2368 0.031 Uiso 1 1 calc R
C18 C 0.6850(2) 0.3753(3) 0.29070(15) 0.0366(7) Uani 1 1 d .
H18A H 0.7384 0.3575 0.2633 0.055 Uiso 1 1 calc GR
H18B H 0.6614 0.3041 0.3094 0.055 Uiso 1 1 calc GR
H18C H 0.7067 0.4280 0.3228 0.055 Uiso 1 1 calc GR

loop_
_atom_site_aniso_label
_atom_site_aniso_U_11
_atom_site_aniso_U_22
_atom_site_aniso_U_33
_atom_site_aniso_U_23
_atom_site_aniso_U_13
_atom_site_aniso_U_12
Au1 0.02969(6) 0.02138(6) 0.02522(6) 0.00319(5) 0.00615(4) -0.00376(5)
Fe1 0.0305(2) 0.0175(2) 0.02112(18) 0.00179(17) 0.00578(16) 0.00110(16)
P1 0.0239(4) 0.0209(4) 0.0211(3) 0.0023(3) 0.0012(3) -0.0034(3)
C1 0.0269(15) 0.0226(15) 0.0238(14) 0.0006(12) 0.0086(11) -0.0033(12)
C2 0.0272(14) 0.0256(16) 0.0337(15) -0.0031(13) -0.0005(13) -0.0017(12)
C3 0.0357(16) 0.0198(15) 0.0368(16) 0.0019(14) 0.0068(14) 0.0057(13)
C4 0.0379(17) 0.0218(15) 0.0322(15) -0.0073(13) 0.0089(13) -0.0065(13)
C5 0.0327(16) 0.0293(16) 0.0203(13) -0.0021(13) 0.0038(11) -0.0037(13)
C6 0.074(3) 0.0234(17) 0.0397(19) -0.0022(16) 0.0240(18) 0.0080(17)
C7 0.063(2) 0.062(3) 0.0256(17) -0.0153(18) 0.0075(16) 0.000(2)
C8 0.067(2) 0.040(2) 0.0264(16) 0.0112(15) 0.0183(17) 0.0100(18)
C9 0.044(2) 0.0344(19) 0.049(2) 0.0038(16) 0.0258(17) 0.0005(15)
C10 0.052(2) 0.039(2) 0.046(2) 0.0047(18) 0.0174(17) 0.0185(17)
C11 0.0284(15) 0.0297(17) 0.0249(14) 0.0021(13) 0.0063(12) -0.0029(13)
C12 0.0317(15) 0.0300(17) 0.0282(15) 0.0019(14) 0.0039(12) -0.0038(13)
C13 0.0267(15) 0.0326(17) 0.0289(15) 0.0069(14) -0.0040(12) -0.0063(13)
C14 0.0254(15) 0.0328(18) 0.056(2) 0.0028(16) -0.0064(15) -0.0006(13)
C15 0.0390(17) 0.0229(15) 0.0252(14) -0.0024(13) -0.0012(12) -0.0031(13)
C16 0.0436(19) 0.0223(16) 0.0413(18) 0.0013(14) -0.0122(15) -0.0066(13)
C17 0.0255(15) 0.0260(15) 0.0267(14) 0.0004(13) 0.0044(11) -0.0029(12)
C18 0.0325(16) 0.0335(18) 0.0438(18) 0.0073(16) 0.0024(14) 0.0016(14)

loop_
_atom_type_symbol
_atom_type_description
_atom_type_scat_dispersion_real
_atom_type_scat_dispersion_imag
_atom_type_scat_source
C C 0.0033 0.0016 'International Tables Vol C Tables 4.2.6.8 and 6.1.1.4'
H H 0.0000 0.0000 'International Tables Vol C Tables 4.2.6.8 and 6.1.1.4'
Au Au -2.0133 8.8022 'International Tables Vol C Tables 4.2.6.8 and 6.1.1.4'
Fe Fe 0.3463 0.8444 'International Tables Vol C Tables 4.2.6.8 and 6.1.1.4'
P P 0.1023 0.0942 'International Tables Vol C Tables 4.2.6.8 and 6.1.1.4'

loop_
_geom_angle_atom_site_label_1
_geom_angle_atom_site_label_2
_geom_angle_atom_site_label_3
_geom_angle
C12 Au1 P1 173.38(9)
C2 Fe1 C1 41.09(11)
C3 Fe1 C1 69.07(12)
C3 Fe1 C2 40.98(12)
C3 Fe1 C4 40.74(12)
C3 Fe1 C5 68.57(12)
C3 Fe1 C6 156.08(15)
C3 Fe1 C9 125.01(13)
C3 Fe1 C10 161.87(14)
C4 Fe1 C1 69.11(12)
C4 Fe1 C2 68.90(12)
C4 Fe1 C10 124.77(14)
C5 Fe1 C1 41.17(11)
C5 Fe1 C2 68.91(12)
C5 Fe1 C4 40.70(12)
C5 Fe1 C10 107.29(14)
C6 Fe1 C1 107.90(13)
C6 Fe1 C2 121.12(14)
C6 Fe1 C4 162.24(15)
C6 Fe1 C5 125.71(13)
C6 Fe1 C10 40.44(14)
C7 Fe1 C1 125.78(14)
C7 Fe1 C2 107.92(14)
C7 Fe1 C3 120.54(15)
C7 Fe1 C4 155.00(15)
C7 Fe1 C5 163.29(15)
C7 Fe1 C6 40.75(14)
C7 Fe1 C8 41.23(14)
C7 Fe1 C9 68.43(16)
C7 Fe1 C10 68.46(15)
C8 Fe1 C1 163.73(14)
C8 Fe1 C2 126.02(14)
C8 Fe1 C3 107.41(14)
C8 Fe1 C4 119.29(14)
C8 Fe1 C5 153.82(14)
C8 Fe1 C6 68.49(14)
C8 Fe1 C9 40.17(15)
C8 Fe1 C10 68.06(15)
C9 Fe1 C1 154.75(13)
C9 Fe1 C2 162.64(13)
C9 Fe1 C4 106.82(14)
C9 Fe1 C5 119.54(14)
C9 Fe1 C6 67.98(14)
C9 Fe1 C10 40.37(13)
C10 Fe1 C1 120.23(13)
C10 Fe1 C2 155.74(14)
C13 P1 Au1 116.35(10)
C15 P1 Au1 114.50(10)
C15 P1 C13 105.48(15)
C15 P1 C17 106.11(14)
C17 P1 Au1 110.02(10)
C17 P1 C13 103.34(13)
C2 C1 Fe1 69.07(16)
C2 C1 C5 106.8(2)
C5 C1 Fe1 68.78(15)
C11 C1 Fe1 126.7(2)
C11 C1 C2 126.7(3)
C11 C1 C5 126.5(3)
C1 C2 Fe1 69.83(15)
C3 C2 Fe1 69.14(16)
C3 C2 C1 107.9(3)
C2 C3 Fe1 69.88(17)
C4 C3 Fe1 69.77(17)
C4 C3 C2 108.5(3)
C3 C4 Fe1 69.49(17)
C5 C4 Fe1 69.63(16)
C5 C4 C3 108.0(3)
C1 C5 Fe1 70.06(15)
C4 C5 Fe1 69.68(17)
C4 C5 C1 108.7(3)
C7 C6 Fe1 69.45(19)
C10 C6 Fe1 69.95(19)
C10 C6 C7 108.3(3)
C6 C7 Fe1 69.80(19)
C6 C7 C8 107.1(3)
C8 C7 Fe1 69.42(19)
C7 C8 Fe1 69.36(18)
C9 C8 Fe1 69.98(18)
C9 C8 C7 107.9(3)
C8 C9 Fe1 69.85(19)
C8 C9 C10 108.8(3)
C10 C9 Fe1 70.07(18)
C6 C10 Fe1 69.61(19)
C9 C10 Fe1 69.57(18)
C9 C10 C6 107.9(3)
C12 C11 C1 178.2(3)
C11 C12 Au1 172.6(3)
C14 C13 P1 113.0(2)
C16 C15 P1 116.2(2)
C18 C17 P1 113.1(2)

loop_
_geom_bond_atom_site_label_1
_geom_bond_atom_site_label_2
_geom_bond_distance
Au1 P1 2.2788(7)
Au1 C12 1.994(3)
Fe1 C1 2.051(3)
Fe1 C2 2.041(3)
Fe1 C3 2.031(3)
Fe1 C4 2.034(3)
Fe1 C5 2.034(3)
Fe1 C6 2.033(3)
Fe1 C7 2.029(3)
Fe1 C8 2.030(3)
Fe1 C9 2.031(3)
Fe1 C10 2.038(3)
P1 C13 1.824(3)
P1 C15 1.817(3)
P1 C17 1.820(3)
C1 C2 1.436(4)
C1 C5 1.436(4)
C1 C11 1.429(4)
C2 C3 1.425(4)
C3 C4 1.415(4)
C4 C5 1.415(4)
C6 C7 1.414(5)
C6 C10 1.407(5)
C7 C8 1.429(5)
C8 C9 1.395(5)
C9 C10 1.404(5)
C11 C12 1.212(4)
C13 C14 1.524(4)
C15 C16 1.525(4)
C17 C18 1.529(4)

_cod_database_fobs_code 2108284
